data_7108703
loop_
_publ_author_name
'Yun Ling'
'Mingli Deng'
'Zhenxia Chen'
'Bing Xia'
'Xiaofeng Liu'
'Yongtai Yang'
'Yaming Zhou'
'Linhong Weng'

_publ_section_title
;
 Enhancing CO2 adsorption of a Zn_phosphonocarboxylate framework by pore
 space partitions
;
_journal_name_full Chem.Commun.
_journal_page_first 78
_journal_paper_doi 10.1039/c2cc37174j
_journal_volume 49
_journal_year 2013
_chemical_formula_sum 'C21 H31 N O20 P2 Zn3'
_chemical_formula_weight 875.52
_chemical_name_systematic
;
?
;
_space_group_IT_number 122
_symmetry_cell_setting tetragonal
_symmetry_space_group_name_Hall 'I -4 2bw'
_symmetry_space_group_name_H-M 'I -4 2 d'
_atom_sites_solution_hydrogens geom
_atom_sites_solution_primary direct
_atom_sites_solution_secondary difmap
_audit_creation_method SHELXL-97
_cell_angle_alpha 90.00
_cell_angle_beta 90.00
_cell_angle_gamma 90.00
_cell_formula_units_Z 8
_cell_length_a 18.453(7)
_cell_length_b 18.453(7)
_cell_length_c 23.283(12)
_cell_measurement_reflns_used 2617
_cell_measurement_temperature 293(2)
_cell_measurement_theta_max 24.27
_cell_measurement_theta_min 2.61
_cell_volume 7928(6)
_computing_cell_refinement 'Bruker SMART'
_computing_data_collection 'Bruker SMART'
_computing_data_reduction 'Bruker SAINT'
_computing_molecular_graphics 'Bruker SHELXTL'
_computing_publication_material 'Bruker SHELXTL'
_computing_structure_refinement 'SHELXL-97 (Sheldrick, 1997)'
_computing_structure_solution 'SHELXS-97 (Sheldrick, 1990)'
_diffrn_ambient_temperature 293(2)
_diffrn_measured_fraction_theta_full 1.000
_diffrn_measured_fraction_theta_max 1.000
_diffrn_measurement_device_type 'CCD area detector'
_diffrn_measurement_method 'phi and omega scans'
_diffrn_radiation_monochromator graphite
_diffrn_radiation_source 'fine-focus sealed tube'
_diffrn_radiation_type MoK\a
_diffrn_radiation_wavelength 0.71073
_diffrn_reflns_av_R_equivalents 0.0967
_diffrn_reflns_av_sigmaI/netI 0.0878
_diffrn_reflns_limit_h_max 22
_diffrn_reflns_limit_h_min -13
_diffrn_reflns_limit_k_max 22
_diffrn_reflns_limit_k_min -22
_diffrn_reflns_limit_l_max 27
_diffrn_reflns_limit_l_min -27
_diffrn_reflns_number 19514
_diffrn_reflns_theta_full 25.20
_diffrn_reflns_theta_max 25.20
_diffrn_reflns_theta_min 1.41
_exptl_absorpt_coefficient_mu 1.951
_exptl_absorpt_correction_T_max 0.7719
_exptl_absorpt_correction_T_min 0.6848
_exptl_absorpt_correction_type multi-scan
_exptl_absorpt_process_details SADABS
_exptl_crystal_colour 'light yellow'
_exptl_crystal_density_diffrn 1.467
_exptl_crystal_density_method 'not measured'
_exptl_crystal_description rod
_exptl_crystal_F_000 3552
_exptl_crystal_size_max 0.21
_exptl_crystal_size_mid 0.15
_exptl_crystal_size_min 0.14
_refine_diff_density_max 1.078
_refine_diff_density_min -0.408
_refine_diff_density_rms 0.163
_refine_ls_abs_structure_details 'Flack H D (1983), Acta Cryst. A39, 876-881'
_refine_ls_abs_structure_Flack 0.68(3)
_refine_ls_extinction_method none
_refine_ls_goodness_of_fit_ref 1.006
_refine_ls_hydrogen_treatment constr
_refine_ls_matrix_type full
_refine_ls_number_parameters 215
_refine_ls_number_reflns 3575
_refine_ls_number_restraints 42
_refine_ls_restrained_S_all 1.007
_refine_ls_R_factor_all 0.0724
_refine_ls_R_factor_gt 0.0534
_refine_ls_shift/su_max 0.003
_refine_ls_shift/su_mean 0.000
_refine_ls_structure_factor_coef Fsqd
_refine_ls_weighting_details 'calc w=1/[\s^2^(Fo^2^)+(0.0904P)^2^+0.0000P] where P=(Fo^2^+2Fc^2^)/3'
_refine_ls_weighting_scheme calc
_refine_ls_wR_factor_gt 0.1496
_refine_ls_wR_factor_ref 0.1561
_reflns_number_gt 2731
_reflns_number_total 3575
_reflns_threshold_expression >2sigma(I)
_cod_data_source_file c2cc37174j.txt
_cod_data_source_block 1
_cod_original_sg_symbol_H-M I-42d
_cod_database_code 7108703

loop_
_symmetry_equiv_pos_as_xyz
'x, y, z'
'y, -x, -z'
'-x, -y, z'
'-y, x, -z'
'x, -y+1/2, -z+1/4'
'-y+1/2, -x, z+3/4'
'-x, y+1/2, -z+1/4'
'y+1/2, x, z+3/4'
'x+1/2, y+1/2, z+1/2'
'y+1/2, -x+1/2, -z+1/2'
'-x+1/2, -y+1/2, z+1/2'
'-y+1/2, x+1/2, -z+1/2'
'x+1/2, -y+1, -z+3/4'
'-y+1, -x+1/2, z+5/4'
'-x+1/2, y+1, -z+3/4'
'y+1, x+1/2, z+5/4'

loop_
_atom_site_label
_atom_site_type_symbol
_atom_site_fract_x
_atom_site_fract_y
_atom_site_fract_z
_atom_site_U_iso_or_equiv
_atom_site_adp_type
_atom_site_occupancy
_atom_site_symmetry_multiplicity
_atom_site_calc_flag
_atom_site_refinement_flags
_atom_site_disorder_assembly
_atom_site_disorder_group
Zn1 Zn 0.12528(7) 0.2500 0.6250 0.0213(3) Uani 1 2 d S . 1
Zn2 Zn 0.27442(5) 0.23356(5) 0.72373(4) 0.0200(2) Uani 1 1 d . . 1
C1 C 0.2640(5) 0.4546(4) 0.6455(3) 0.0238(19) Uani 1 1 d . . 1
C2 C 0.2642(5) 0.4897(4) 0.6986(3) 0.0238(18) Uani 1 1 d . . 1
H2 H 0.2622 0.4623 0.7320 0.029 Uiso 1 1 calc R . 1
C3 C 0.2675(5) 0.5646(4) 0.7026(3) 0.0255(19) Uani 1 1 d . . 1
C4 C 0.2704(5) 0.6064(4) 0.6527(3) 0.0252(19) Uani 1 1 d . . 1
H4 H 0.2731 0.6566 0.6554 0.030 Uiso 1 1 calc R . 1
C5 C 0.2691(5) 0.5738(4) 0.5995(3) 0.0275(19) Uani 1 1 d . . 1
C6 C 0.2656(5) 0.4980(5) 0.5959(3) 0.029(2) Uani 1 1 d . . 1
H6 H 0.2644 0.4760 0.5599 0.035 Uiso 1 1 calc R . 1
C7 C 0.2666(5) 0.6033(4) 0.7601(3) 0.028(2) Uani 1 1 d . . 1
C8 C 0.2705(6) 0.6164(5) 0.5455(3) 0.034(2) Uani 1 1 d . . 1
C9 C 0.1829(10) 0.5296(8) 0.3827(9) 0.113(6) Uani 1 1 d U A 1
H9A H 0.1591 0.5486 0.4166 0.135 Uiso 1 1 calc R A 1
H9B H 0.1518 0.5408 0.3502 0.135 Uiso 1 1 calc R A 1
C10 C 0.1846(12) 0.4543(10) 0.3881(14) 0.185(11) Uani 1 1 d U A 1
H10A H 0.1464 0.4350 0.3639 0.221 Uiso 1 1 calc R A 1
H10B H 0.1715 0.4429 0.4274 0.221 Uiso 1 1 calc R A 1
C11 C 0.2500 0.4139(11) 0.3750 0.131(10) Uani 1 2 d SU . 1
H11A H 0.2604 0.3827 0.4075 0.158 Uiso 0.50 1 calc PR . 1
H11B H 0.2396 0.3827 0.3425 0.158 Uiso 0.50 1 calc PR . 1
N1 N 0.2500 0.5707(7) 0.3750 0.085(6) Uani 1 2 d S . 1
H1A H 0.2530 0.5812 0.4136 0.127 Uiso 1 1 d R . 1
O1 O 0.1756(3) 0.3416(3) 0.6372(2) 0.0280(14) Uani 1 1 d . . 1
O2 O 0.2931(4) 0.3272(3) 0.6901(3) 0.0386(18) Uani 1 1 d . . 1
O3 O 0.2933(4) 0.3382(3) 0.5830(3) 0.0380(17) Uani 1 1 d . . 1
O4 O 0.2733(5) 0.6691(3) 0.7589(2) 0.0460(19) Uani 1 1 d . . 1
O5 O 0.2601(4) 0.5651(3) 0.8046(2) 0.0307(15) Uani 1 1 d . . 1
O6 O 0.2672(5) 0.6854(3) 0.5510(2) 0.0435(18) Uani 1 1 d . . 1
O7 O 0.2743(5) 0.5873(4) 0.4993(2) 0.060(2) Uani 1 1 d . . 1
O8 O 0.2500 0.1546(9) 0.3750 0.113(5) Uani 1 2 d SU B 1
O9 O 0.1515(10) 0.0593(11) 0.4320(7) 0.187(7) Uani 1 1 d U C 1
O10 O 0.0818(7) 0.0810(8) 0.5335(7) 0.154(6) Uani 1 1 d U D 1
O11 O 0.0000 0.0000 0.629(2) 0.43(3) Uani 1 2 d SU E 1
P1 P 0.25547(13) 0.35892(11) 0.63851(8) 0.0246(5) Uani 1 1 d . . 1

loop_
_atom_site_aniso_label
_atom_site_aniso_U_11
_atom_site_aniso_U_22
_atom_site_aniso_U_33
_atom_site_aniso_U_23
_atom_site_aniso_U_13
_atom_site_aniso_U_12
Zn1 0.0227(7) 0.0291(8) 0.0120(6) -0.0014(6) 0.000 0.000
Zn2 0.0204(5) 0.0272(5) 0.0124(4) -0.0009(4) -0.0014(4) 0.0003(4)
C1 0.034(5) 0.022(4) 0.015(4) 0.000(3) 0.003(4) 0.003(4)
C2 0.034(5) 0.028(4) 0.009(3) 0.002(3) 0.001(4) -0.002(4)
C3 0.039(5) 0.021(4) 0.016(4) -0.002(3) -0.010(4) -0.001(4)
C4 0.038(5) 0.022(4) 0.016(4) 0.000(3) 0.003(4) 0.004(4)
C5 0.036(5) 0.028(4) 0.018(4) 0.002(3) 0.000(4) 0.000(4)
C6 0.036(6) 0.032(5) 0.020(4) -0.004(4) -0.003(4) 0.004(4)
C7 0.045(6) 0.021(4) 0.017(4) -0.001(3) 0.002(4) 0.000(4)
C8 0.045(6) 0.036(5) 0.020(4) 0.008(4) -0.007(4) -0.001(5)
C9 0.147(16) 0.058(9) 0.132(14) -0.026(11) 0.016(13) -0.015(10)
C10 0.17(2) 0.085(14) 0.30(3) -0.01(2) -0.02(2) 0.005(15)
C11 0.15(2) 0.043(11) 0.21(3) 0.000 -0.04(2) 0.000
N1 0.18(2) 0.044(8) 0.033(7) 0.000 -0.018(11) 0.000
O1 0.033(3) 0.027(3) 0.024(3) 0.000(3) -0.001(3) -0.003(3)
O2 0.051(5) 0.020(3) 0.045(4) 0.006(3) -0.022(3) -0.006(3)
O3 0.048(4) 0.027(3) 0.039(4) -0.021(3) 0.008(3) -0.004(3)
O4 0.091(6) 0.020(3) 0.027(3) -0.009(3) -0.001(4) -0.006(4)
O5 0.055(4) 0.027(3) 0.009(3) -0.003(2) 0.005(3) 0.005(3)
O6 0.079(6) 0.029(3) 0.023(3) 0.010(3) -0.002(4) -0.006(4)
O7 0.119(8) 0.044(4) 0.016(3) 0.003(3) 0.005(4) 0.016(5)
O8 0.110(12) 0.109(11) 0.120(12) 0.000 -0.008(11) 0.000
O9 0.183(15) 0.214(19) 0.163(14) 0.025(13) -0.059(12) -0.005(14)
O10 0.101(10) 0.148(12) 0.212(15) -0.043(11) -0.020(10) -0.026(9)
O11 0.58(5) 0.23(3) 0.46(4) 0.000 0.000 -0.07(4)
P1 0.0320(12) 0.0185(10) 0.0233(11) -0.0035(8) -0.0021(9) -0.0011(10)

loop_
_atom_type_symbol
_atom_type_description
_atom_type_scat_dispersion_real
_atom_type_scat_dispersion_imag
_atom_type_scat_source
C C 0.0033 0.0016 'International Tables Vol C Tables 4.2.6.8 and 6.1.1.4'
H H 0.0000 0.0000 'International Tables Vol C Tables 4.2.6.8 and 6.1.1.4'
N N 0.0061 0.0033 'International Tables Vol C Tables 4.2.6.8 and 6.1.1.4'
O O 0.0106 0.0060 'International Tables Vol C Tables 4.2.6.8 and 6.1.1.4'
P P 0.1023 0.0942 'International Tables Vol C Tables 4.2.6.8 and 6.1.1.4'
Zn Zn 0.2839 1.4301 'International Tables Vol C Tables 4.2.6.8 and 6.1.1.4'

loop_
_geom_angle_atom_site_label_1
_geom_angle_atom_site_label_2
_geom_angle_atom_site_label_3
_geom_angle
_geom_angle_site_symmetry_1
_geom_angle_site_symmetry_3
O1 Zn1 O1 123.2(4) . 5_556
O1 Zn1 O5 107.8(3) . 8_454
O1 Zn1 O5 103.1(2) 5_556 8_454
O1 Zn1 O5 103.1(2) . 10_456
O1 Zn1 O5 107.8(3) 5_556 10_456
O5 Zn1 O5 112.1(3) 8_454 10_456
O3 Zn2 O2 108.0(3) 5_556 .
O3 Zn2 O6 124.5(3) 5_556 14_554
O2 Zn2 O6 108.3(3) . 14_554
O3 Zn2 O4 106.0(3) 5_556 10_456
O2 Zn2 O4 108.4(3) . 10_456
O6 Zn2 O4 100.6(2) 14_554 10_456
C2 C1 C6 117.6(7) . .
C2 C1 P1 122.8(6) . .
C6 C1 P1 119.5(6) . .
C3 C2 C1 121.5(7) . .
C3 C2 H2 119.3 . .
C1 C2 H2 119.3 . .
C2 C3 C4 119.7(7) . .
C2 C3 C7 121.8(7) . .
C4 C3 C7 118.4(7) . .
C5 C4 C3 120.5(7) . .
C5 C4 H4 119.8 . .
C3 C4 H4 119.8 . .
C4 C5 C6 119.4(7) . .
C4 C5 C8 122.1(8) . .
C6 C5 C8 118.6(7) . .
C5 C6 C1 121.3(7) . .
C5 C6 H6 119.4 . .
C1 C6 H6 119.4 . .
O4 C7 O5 125.9(7) . .
O4 C7 C3 116.4(7) . .
O5 C7 C3 117.7(7) . .
O7 C8 O6 122.3(8) . .
O7 C8 C5 121.5(8) . .
O6 C8 C5 116.2(7) . .
C10 C9 N1 120.5(18) . .
C10 C9 H9A 107.2 . .
N1 C9 H9A 107.2 . .
C10 C9 H9B 107.2 . .
N1 C9 H9B 107.2 . .
H9A C9 H9B 106.8 . .
C9 C10 C11 121(2) . .
C9 C10 H10A 107.1 . .
C11 C10 H10A 107.1 . .
C9 C10 H10B 107.1 . .
C11 C10 H10B 107.1 . .
H10A C10 H10B 106.8 . .
C10 C11 C10 118(2) 15_545 .
C10 C11 H11A 107.8 15_545 .
C10 C11 H11A 107.8 . .
C10 C11 H11B 107.8 15_545 .
C10 C11 H11B 107.8 . .
H11A C11 H11B 107.1 . .
C9 N1 C9 117.6(15) . 15_545
C9 N1 H1A 92.3 . .
C9 N1 H1A 100.1 15_545 .
P1 O1 Zn1 130.7(4) . .
P1 O2 Zn2 126.1(4) . .
P1 O3 Zn2 133.0(4) . 5_556
C7 O4 Zn2 163.8(7) . 12_556
C7 O5 Zn1 112.0(5) . 12_556
C8 O6 Zn2 106.7(5) . 6_564
O2 P1 O1 112.6(4) . .
O2 P1 O3 111.7(4) . .
O1 P1 O3 112.3(4) . .
O2 P1 C1 105.8(4) . .
O1 P1 C1 107.4(4) . .
O3 P1 C1 106.7(4) . .

loop_
_geom_bond_atom_site_label_1
_geom_bond_atom_site_label_2
_geom_bond_distance
_geom_bond_site_symmetry_2
Zn1 O1 1.949(6) .
Zn1 O1 1.949(6) 5_556
Zn1 O5 1.989(5) 8_454
Zn1 O5 1.989(5) 10_456
Zn2 O3 1.902(6) 5_556
Zn2 O2 1.928(6) .
Zn2 O6 1.945(5) 14_554
Zn2 O4 1.989(6) 10_456
C1 C2 1.395(10) .
C1 C6 1.406(10) .
C1 P1 1.781(8) .
C2 C3 1.387(11) .
C2 H2 0.9300 .
C3 C4 1.395(10) .
C3 C7 1.518(10) .
C4 C5 1.377(10) .
C4 H4 0.9300 .
C5 C6 1.403(12) .
C5 C8 1.483(11) .
C6 H6 0.9300 .
C7 O4 1.222(10) .
C7 O5 1.259(9) .
C8 O7 1.203(10) .
C8 O6 1.281(11) .
C9 C10 1.40(2) .
C9 N1 1.464(16) .
C9 H9A 0.9700 .
C9 H9B 0.9700 .
C10 C11 1.45(2) .
C10 H10A 0.9700 .
C10 H10B 0.9700 .
C11 C10 1.45(2) 15_545
C11 H11A 0.9700 .
C11 H11B 0.9700 .
N1 C9 1.464(16) 15_545
N1 H1A 0.9207 .
O1 P1 1.509(6) .
O2 P1 1.507(6) .
O3 P1 1.518(6) .
O3 Zn2 1.902(6) 5_556
O4 Zn2 1.989(6) 12_556
O5 Zn1 1.989(5) 12_556
O6 Zn2 1.945(5) 6_564
